data_4079627
loop_
_publ_author_name
'Mei, Liang-yong'
'Wei, Yin'
'Xu, Qin'
'Shi, Min'

_publ_section_title
;
 Palladium-Catalyzed Asymmetric Formal [3+2] Cycloaddition of Vinyl
 Cyclopropanes and \b,\g-Unsaturated \a-Keto Esters: An Effective Route to
 Highly Functionalized Cyclopentanes
;
_journal_issue 21
_journal_name_full Organometallics
_journal_page_first 7591
_journal_paper_doi 10.1021/om300896z
_journal_volume 31
_journal_year 2012
_chemical_absolute_configuration ad
_chemical_formula_sum 'C22 H23 N O5'
_chemical_formula_weight 381.41
_chemical_name_systematic
; 
 ? 
;
_space_group_IT_number 19
_symmetry_cell_setting orthorhombic
_symmetry_space_group_name_Hall 'P 2ac 2ab'
_symmetry_space_group_name_H-M 'P 21 21 21'
_atom_sites_solution_hydrogens geom
_atom_sites_solution_primary direct
_atom_sites_solution_secondary difmap
_audit_creation_method SHELXL-97
_cell_angle_alpha 90.00
_cell_angle_beta 90.00
_cell_angle_gamma 90.00
_cell_formula_units_Z 4
_cell_length_a 7.7460(2)
_cell_length_b 18.6267(4)
_cell_length_c 19.0070(4)
_cell_measurement_reflns_used 9246
_cell_measurement_temperature 293(2)
_cell_measurement_theta_max 60.12
_cell_measurement_theta_min 3.32
_cell_volume 2742.38(11)
_computing_cell_refinement 'Bruker SAINT'
_computing_data_collection 'Bruker APEX2'
_computing_data_reduction 'Bruker SAINT'
_computing_molecular_graphics 'Bruker SHELXTL'
_computing_publication_material 'Bruker SHELXTL'
_computing_structure_refinement 'SHELXL-97 (Sheldrick, 2008)'
_computing_structure_solution 'SHELXS-97 (Sheldrick, 2008)'
_diffrn_ambient_temperature 293(2)
_diffrn_measured_fraction_theta_full 0.982
_diffrn_measured_fraction_theta_max 0.982
_diffrn_measurement_device_type 'Bruker APEX-II CCD'
_diffrn_measurement_method '\f and \w scans'
_diffrn_radiation_monochromator graphite
_diffrn_radiation_source 'fine-focus sealed tube'
_diffrn_radiation_type CuK\a
_diffrn_radiation_wavelength 1.54178
_diffrn_reflns_av_R_equivalents 0.0399
_diffrn_reflns_av_sigmaI/netI 0.0211
_diffrn_reflns_limit_h_max 7
_diffrn_reflns_limit_h_min -8
_diffrn_reflns_limit_k_max 21
_diffrn_reflns_limit_k_min -22
_diffrn_reflns_limit_l_max 22
_diffrn_reflns_limit_l_min -22
_diffrn_reflns_number 34388
_diffrn_reflns_theta_full 66.51
_diffrn_reflns_theta_max 66.51
_diffrn_reflns_theta_min 3.32
_exptl_absorpt_coefficient_mu 0.538
_exptl_absorpt_correction_T_max 0.9583
_exptl_absorpt_correction_T_min 0.8553
_exptl_absorpt_correction_type multi-scan
_exptl_absorpt_process_details sadabs
_exptl_crystal_colour colourless
_exptl_crystal_density_diffrn 0.924
_exptl_crystal_density_method 'not measured'
_exptl_crystal_description prism
_exptl_crystal_F_000 808
_exptl_crystal_size_max 0.30
_exptl_crystal_size_mid 0.18
_exptl_crystal_size_min 0.08
_platon_squeeze_details
;
;
_refine_diff_density_max 0.194
_refine_diff_density_min -0.196
_refine_diff_density_rms 0.031
_refine_ls_abs_structure_details 'Flack H D (1983), Acta Cryst. A39, 876-881'
_refine_ls_abs_structure_Flack 0.3(2)
_refine_ls_extinction_method none
_refine_ls_goodness_of_fit_ref 1.081
_refine_ls_hydrogen_treatment constr
_refine_ls_matrix_type full
_refine_ls_number_parameters 273
_refine_ls_number_reflns 4735
_refine_ls_number_restraints 41
_refine_ls_restrained_S_all 1.137
_refine_ls_R_factor_all 0.0499
_refine_ls_R_factor_gt 0.0462
_refine_ls_shift/su_max 0.001
_refine_ls_shift/su_mean 0.000
_refine_ls_structure_factor_coef Fsqd
_refine_ls_weighting_details 'calc w=1/[\s^2^(Fo^2^)+(0.1164P)^2^+0.0000P] where P=(Fo^2^+2Fc^2^)/3'
_refine_ls_weighting_scheme calc
_refine_ls_wR_factor_gt 0.1501
_refine_ls_wR_factor_ref 0.1542
_reflns_number_gt 4198
_reflns_number_total 4735
_reflns_threshold_expression >2sigma(I)
_cod_data_source_file om300896z_si_003.cif
_cod_data_source_block cu_dm12107_0m
_cod_depositor_comments
;
The following automatic conversions were performed:

'_symmetry_cell_setting' value 'Orthorhombic' changed to
'orthorhombic' according to
/home/saulius/struct/CIF-dictionaries/cif_core.dic dictionary named
'cif_core.dic' version 2.4.2 from 2011-04-26.

Automatic conversion script
Id: cif_fix_values 1891 2012-01-12 08:04:46Z andrius 
;
_cod_original_sg_symbol_H-M P2(1)2(1)2(1)
_cod_database_code 4079627

loop_
_symmetry_equiv_pos_as_xyz
'x, y, z'
'x+1/2, -y+1/2, -z'
'-x, y+1/2, -z+1/2'
'-x+1/2, -y, z+1/2'

loop_
_atom_site_label
_atom_site_type_symbol
_atom_site_fract_x
_atom_site_fract_y
_atom_site_fract_z
_atom_site_U_iso_or_equiv
_atom_site_adp_type
_atom_site_occupancy
_atom_site_symmetry_multiplicity
_atom_site_calc_flag
_atom_site_refinement_flags
_atom_site_disorder_assembly
_atom_site_disorder_group
N1 N -0.3174(2) -1.01309(11) -0.24350(9) 0.0745(5) Uani 1 1 d . A .
O1 O -0.0316(2) -1.00297(11) -0.25418(9) 0.0937(5) Uani 1 1 d . A .
O2 O 0.35493(19) -0.92171(10) -0.07186(8) 0.0880(5) Uani 1 1 d . . .
O3 O 0.26201(17) -0.93847(9) 0.03802(7) 0.0766(4) Uani 1 1 d . . .
O4 O -0.19740(19) -0.87796(11) 0.00886(11) 0.1023(6) Uani 1 1 d . . .
O5 O 0.04687(17) -0.81606(7) 0.00263(8) 0.0728(4) Uani 1 1 d . . .
C1 C -0.1467(2) -0.96826(11) -0.14259(10) 0.0671(5) Uani 1 1 d . A .
H1 H -0.2494 -0.9394 -0.1323 0.080 Uiso 1 1 calc R . .
C2 C 0.0145(2) -0.92286(10) -0.12936(9) 0.0636(4) Uani 1 1 d . . .
H2 H 0.1104 -0.9463 -0.1539 0.076 Uiso 1 1 calc R . .
C3 C 0.0484(2) -0.93145(10) -0.04889(9) 0.0601(4) Uani 1 1 d . . .
C4 C -0.0271(3) -1.00636(12) -0.03153(14) 0.0866(6) Uani 1 1 d . A .
H4A H 0.0659 -1.0404 -0.0242 0.104 Uiso 1 1 calc R . .
H4B H -0.0948 -1.0038 0.0113 0.104 Uiso 1 1 calc R . .
C5 C -0.1358(5) -1.03017(15) -0.08962(14) 0.1121(10) Uani 1 1 d DU . .
H5 H -0.2468 -1.0512 -0.0759 0.134 Uiso 1 1 d R A .
C6 C 0.0047(13) -1.0880(3) -0.1184(4) 0.141(2) Uani 0.50 1 d PDU A 1
H6A H 0.1148 -1.0699 -0.1265 0.170 Uiso 0.50 1 calc PR A 1
C7 C -0.014(3) -1.1542(4) -0.1313(6) 0.214(5) Uani 0.50 1 d PDU A 1
H7A H -0.1211 -1.1759 -0.1245 0.257 Uiso 0.50 1 calc PR A 1
H7B H 0.0784 -1.1811 -0.1478 0.257 Uiso 0.50 1 calc PR A 1
C7' C -0.2869(16) -1.1427(5) -0.1124(6) 0.184(4) Uani 0.50 1 d PDU A 2
H7'A H -0.3861 -1.1284 -0.0886 0.221 Uiso 0.50 1 calc PR A 2
H7'B H -0.2818 -1.1878 -0.1331 0.221 Uiso 0.50 1 calc PR A 2
C6' C -0.1598(13) -1.1009(3) -0.1164(4) 0.131(2) Uani 0.50 1 d PDU A 2
H6'A H -0.0659 -1.1192 -0.1410 0.158 Uiso 0.50 1 calc PR A 2
C8 C -0.1565(2) -0.99500(11) -0.21803(10) 0.0644(4) Uani 1 1 d . . .
C9 C -0.4774(3) -1.0041(2) -0.21302(16) 0.1214(13) Uani 1 1 d . . .
H9 H -0.4986 -0.9830 -0.1695 0.146 Uiso 1 1 calc R A .
C10 C -0.5965(4) -1.0307(3) -0.25639(19) 0.1444(17) Uani 1 1 d . A .
H10 H -0.7151 -1.0308 -0.2486 0.173 Uiso 1 1 calc R . .
C11 C -0.5127(3) -1.0586(2) -0.31587(15) 0.1116(10) Uani 1 1 d . . .
H11 H -0.5653 -1.0817 -0.3536 0.134 Uiso 1 1 calc R A .
C12 C -0.3446(3) -1.04604(15) -0.30866(12) 0.0833(6) Uani 1 1 d . A .
H12 H -0.2596 -1.0573 -0.3414 0.100 Uiso 1 1 calc R . .
C13 C 0.0047(4) -0.84626(12) -0.15664(12) 0.0926(8) Uani 1 1 d . . .
C14 C 0.1522(6) -0.8137(2) -0.18142(17) 0.1380(16) Uani 1 1 d . . .
H14 H 0.2548 -0.8396 -0.1833 0.166 Uiso 1 1 calc R . .
C15 C 0.1499(11) -0.7431(3) -0.2035(3) 0.177(3) Uani 1 1 d . . .
H15 H 0.2513 -0.7214 -0.2189 0.212 Uiso 1 1 calc R . .
C16 C -0.0004(16) -0.7051(3) -0.2028(2) 0.206(4) Uani 1 1 d . . .
H16 H -0.0016 -0.6578 -0.2184 0.247 Uiso 1 1 calc R . .
C17 C -0.1502(12) -0.7365(3) -0.1792(3) 0.189(3) Uani 1 1 d . . .
H17 H -0.2535 -0.7111 -0.1793 0.226 Uiso 1 1 calc R . .
C18 C -0.1443(7) -0.8068(2) -0.15520(19) 0.1394(15) Uani 1 1 d . . .
H18 H -0.2445 -0.8276 -0.1376 0.167 Uiso 1 1 calc R . .
C19 C 0.2383(2) -0.92925(10) -0.03042(9) 0.0614(4) Uani 1 1 d . . .
C20 C 0.4353(3) -0.94077(16) 0.06411(14) 0.0928(7) Uani 1 1 d . . .
H20A H 0.4857 -0.8938 0.0611 0.139 Uiso 1 1 calc R . .
H20B H 0.5019 -0.9738 0.0364 0.139 Uiso 1 1 calc R . .
H20C H 0.4345 -0.9563 0.1123 0.139 Uiso 1 1 calc R . .
C21 C -0.0496(2) -0.87335(10) -0.00812(9) 0.0634(4) Uani 1 1 d . . .
C22 C -0.0390(4) -0.75405(15) 0.03298(18) 0.1079(9) Uani 1 1 d . . .
H22A H -0.0957 -0.7679 0.0758 0.162 Uiso 1 1 calc R . .
H22B H -0.1229 -0.7359 0.0003 0.162 Uiso 1 1 calc R . .
H22C H 0.0447 -0.7174 0.0429 0.162 Uiso 1 1 calc R . .

loop_
_atom_site_aniso_label
_atom_site_aniso_U_11
_atom_site_aniso_U_22
_atom_site_aniso_U_33
_atom_site_aniso_U_23
_atom_site_aniso_U_13
_atom_site_aniso_U_12
N1 0.0507(8) 0.1091(12) 0.0637(9) -0.0301(9) -0.0026(7) 0.0025(7)
O1 0.0551(9) 0.1534(15) 0.0724(9) -0.0360(10) 0.0056(6) -0.0075(8)
O2 0.0647(9) 0.1342(13) 0.0651(8) -0.0148(8) 0.0118(6) -0.0083(8)
O3 0.0527(7) 0.1185(11) 0.0586(7) 0.0043(7) -0.0022(5) -0.0007(7)
O4 0.0502(8) 0.1411(15) 0.1155(14) -0.0183(12) 0.0197(8) -0.0115(8)
O5 0.0545(7) 0.0832(8) 0.0807(8) -0.0231(7) 0.0008(6) -0.0007(6)
C1 0.0552(9) 0.0853(11) 0.0607(10) -0.0207(9) 0.0005(8) -0.0039(8)
C2 0.0653(10) 0.0736(10) 0.0518(8) -0.0065(7) -0.0019(7) -0.0098(8)
C3 0.0581(9) 0.0705(9) 0.0518(8) -0.0026(7) -0.0013(7) -0.0080(8)
C4 0.0941(15) 0.0776(12) 0.0881(15) 0.0119(10) -0.0186(12) -0.0238(11)
C5 0.161(3) 0.1075(17) 0.0676(13) 0.0037(12) -0.0126(15) -0.0716(18)
C6 0.238(6) 0.095(3) 0.092(3) 0.003(3) -0.009(4) -0.025(4)
C7 0.338(13) 0.145(7) 0.160(8) -0.020(6) -0.012(9) 0.019(9)
C7' 0.271(12) 0.118(5) 0.164(8) -0.004(5) -0.032(8) -0.090(7)
C6' 0.219(6) 0.080(3) 0.095(3) -0.003(3) -0.041(4) -0.044(4)
C8 0.0501(9) 0.0862(11) 0.0570(10) -0.0148(8) -0.0022(7) 0.0067(8)
C9 0.0511(12) 0.221(4) 0.0922(18) -0.070(2) 0.0066(11) 0.0026(15)
C10 0.0507(15) 0.261(5) 0.122(2) -0.067(3) -0.0039(13) -0.0024(19)
C11 0.0712(15) 0.180(3) 0.0837(15) -0.0424(18) -0.0168(11) -0.0077(16)
C12 0.0632(12) 0.1256(18) 0.0611(11) -0.0270(11) -0.0028(9) 0.0016(11)
C13 0.146(2) 0.0790(13) 0.0531(10) -0.0056(9) -0.0147(13) -0.0083(15)
C14 0.197(4) 0.126(2) 0.0920(19) 0.0297(18) -0.033(2) -0.084(3)
C15 0.292(8) 0.119(3) 0.120(3) 0.033(3) -0.048(4) -0.074(4)
C16 0.425(13) 0.100(3) 0.093(2) 0.013(2) -0.037(5) -0.023(6)
C17 0.331(10) 0.111(3) 0.124(3) 0.006(3) -0.009(4) 0.078(4)
C18 0.217(4) 0.110(2) 0.0919(19) 0.0094(17) -0.006(2) 0.054(3)
C19 0.0588(10) 0.0698(10) 0.0557(9) -0.0084(8) 0.0033(7) -0.0022(8)
C20 0.0625(13) 0.1298(19) 0.0860(14) -0.0030(14) -0.0150(11) 0.0043(12)
C21 0.0483(9) 0.0864(11) 0.0555(9) -0.0065(8) 0.0002(8) -0.0089(7)
C22 0.0824(15) 0.1081(17) 0.133(2) -0.0559(17) -0.0033(15) 0.0160(13)

loop_
_atom_type_symbol
_atom_type_description
_atom_type_scat_dispersion_real
_atom_type_scat_dispersion_imag
_atom_type_scat_source
C C 0.0181 0.0091 'International Tables Vol C Tables 4.2.6.8 and 6.1.1.4'
H H 0.0000 0.0000 'International Tables Vol C Tables 4.2.6.8 and 6.1.1.4'
N N 0.0311 0.0180 'International Tables Vol C Tables 4.2.6.8 and 6.1.1.4'
O O 0.0492 0.0322 'International Tables Vol C Tables 4.2.6.8 and 6.1.1.4'

loop_
_geom_angle_atom_site_label_1
_geom_angle_atom_site_label_2
_geom_angle_atom_site_label_3
_geom_angle
C9 N1 C8 129.45(17)
C9 N1 C12 106.88(18)
C8 N1 C12 123.68(16)
C19 O3 C20 118.29(17)
C21 O5 C22 116.45(18)
C8 C1 C2 112.16(16)
C8 C1 C5 112.07(17)
C2 C1 C5 105.25(17)
C8 C1 H1 109.1
C2 C1 H1 109.1
C5 C1 H1 109.1
C13 C2 C1 114.97(19)
C13 C2 C3 116.05(15)
C1 C2 C3 104.00(14)
C13 C2 H2 107.1
C1 C2 H2 107.1
C3 C2 H2 107.1
C19 C3 C21 110.20(14)
C19 C3 C4 110.01(17)
C21 C3 C4 109.96(17)
C19 C3 C2 112.85(14)
C21 C3 C2 109.88(15)
C4 C3 C2 103.75(15)
C5 C4 C3 109.33(19)
C5 C4 H4A 109.8
C3 C4 H4A 109.8
C5 C4 H4B 109.8
C3 C4 H4B 109.8
H4A C4 H4B 108.3
C6' C5 C4 128.9(4)
C6' C5 C1 117.0(3)
C4 C5 C1 107.47(18)
C6' C5 C6 49.8(5)
C4 C5 C6 94.0(4)
C1 C5 C6 108.3(3)
C6' C5 H5 67.1
C4 C5 H5 115.2
C1 C5 H5 115.3
C6 C5 H5 114.3
C7 C6 C5 129.2(12)
C7 C6 H6A 115.4
C5 C6 H6A 115.4
C6 C7 H7A 120.0
C6 C7 H7B 120.0
H7A C7 H7B 120.0
C6' C7' H7'A 120.0
C6' C7' H7'B 120.0
H7'A C7' H7'B 120.0
C7' C6' C5 130.7(9)
C7' C6' H5 89.9
C5 C6' H5 40.8
C7' C6' H6'A 114.6
C5 C6' H6'A 114.6
H5 C6' H6'A 155.3
O1 C8 N1 119.94(16)
O1 C8 C1 122.85(17)
N1 C8 C1 117.16(15)
C10 C9 N1 108.5(2)
C10 C9 H9 125.8
N1 C9 H9 125.8
C9 C10 C11 108.4(2)
C9 C10 H10 125.8
C11 C10 H10 125.8
C12 C11 C10 107.8(2)
C12 C11 H11 126.1
C10 C11 H11 126.1
C11 C12 N1 108.4(2)
C11 C12 H12 125.8
N1 C12 H12 125.8
C18 C13 C14 118.0(3)
C18 C13 C2 122.7(3)
C14 C13 C2 119.2(3)
C13 C14 C15 120.8(6)
C13 C14 H14 119.6
C15 C14 H14 119.6
C16 C15 C14 120.2(6)
C16 C15 H15 119.9
C14 C15 H15 119.9
C15 C16 C17 120.2(5)
C15 C16 H16 119.9
C17 C16 H16 119.9
C16 C17 C18 118.8(6)
C16 C17 H17 120.6
C18 C17 H17 120.6
C13 C18 C17 121.9(6)
C13 C18 H18 119.1
C17 C18 H18 119.1
O2 C19 O3 123.49(18)
O2 C19 C3 125.43(17)
O3 C19 C3 111.05(15)
O3 C20 H20A 109.5
O3 C20 H20B 109.5
H20A C20 H20B 109.5
O3 C20 H20C 109.5
H20A C20 H20C 109.5
H20B C20 H20C 109.5
O4 C21 O5 124.1(2)
O4 C21 C3 124.17(18)
O5 C21 C3 111.65(15)
O5 C22 H22A 109.5
O5 C22 H22B 109.5
H22A C22 H22B 109.5
O5 C22 H22C 109.5
H22A C22 H22C 109.5
H22B C22 H22C 109.5

loop_
_geom_bond_atom_site_label_1
_geom_bond_atom_site_label_2
_geom_bond_distance
N1 C9 1.378(3)
N1 C8 1.379(2)
N1 C12 1.398(3)
O1 C8 1.196(2)
O2 C19 1.207(2)
O3 C19 1.325(2)
O3 C20 1.432(3)
O4 C21 1.192(2)
O5 C21 1.319(2)
O5 C22 1.453(3)
C1 C8 1.520(2)
C1 C2 1.529(3)
C1 C5 1.533(4)
C1 H1 0.9800
C2 C13 1.520(3)
C2 C3 1.560(2)
C2 H2 0.9800
C3 C19 1.513(3)
C3 C21 1.532(3)
C3 C4 1.548(3)
C4 C5 1.458(3)
C4 H4A 0.9700
C4 H4B 0.9700
C5 C6' 1.425(6)
C5 C6 1.626(8)
C5 H5 0.9800
C6 C7 1.265(8)
C6 H6A 0.9300
C7 H7A 0.9300
C7 H7B 0.9300
C7' C6' 1.257(8)
C7' H7'A 0.9300
C7' H7'B 0.9300
C6' H6'A 0.9300
C9 C10 1.333(4)
C9 H9 0.9300
C10 C11 1.403(4)
C10 H10 0.9300
C11 C12 1.330(3)
C11 H11 0.9300
C12 H12 0.9300
C13 C18 1.369(5)
C13 C14 1.377(5)
C14 C15 1.380(7)
C14 H14 0.9300
C15 C16 1.363(10)
C15 H15 0.9300
C16 C17 1.374(10)
C16 H16 0.9300
C17 C18 1.387(7)
C17 H17 0.9300
C18 H18 0.9300
C20 H20A 0.9600
C20 H20B 0.9600
C20 H20C 0.9600
C22 H22A 0.9600
C22 H22B 0.9600
C22 H22C 0.9600

loop_
_geom_torsion_atom_site_label_1
_geom_torsion_atom_site_label_2
_geom_torsion_atom_site_label_3
_geom_torsion_atom_site_label_4
_geom_torsion
C8 C1 C2 C13 77.9(2)
C5 C1 C2 C13 -160.0(2)
C8 C1 C2 C3 -154.12(16)
C5 C1 C2 C3 -32.0(2)
C13 C2 C3 C19 -85.3(2)
C1 C2 C3 C19 147.41(16)
C13 C2 C3 C21 38.1(2)
C1 C2 C3 C21 -89.17(17)
C13 C2 C3 C4 155.7(2)
C1 C2 C3 C4 28.4(2)
C19 C3 C4 C5 -135.5(2)
C21 C3 C4 C5 102.9(2)
C2 C3 C4 C5 -14.5(3)
C3 C4 C5 C6' 144.6(6)
C3 C4 C5 C1 -5.3(3)
C3 C4 C5 C6 105.4(3)
C8 C1 C5 C6' -8.2(6)
C2 C1 C5 C6' -130.4(5)
C8 C1 C5 C4 145.7(2)
C2 C1 C5 C4 23.5(3)
C8 C1 C5 C6 45.3(4)
C2 C1 C5 C6 -76.9(4)
C6' C5 C6 C7 -12.7(9)
C4 C5 C6 C7 127.2(9)
C1 C5 C6 C7 -122.9(9)
C4 C5 C6' C7' 108.3(10)
C1 C5 C6' C7' -104.3(9)
C6 C5 C6' C7' 163.9(12)
C9 N1 C8 O1 -175.3(3)
C12 N1 C8 O1 5.1(4)
C9 N1 C8 C1 7.2(4)
C12 N1 C8 C1 -172.4(2)
C2 C1 C8 O1 25.5(3)
C5 C1 C8 O1 -92.6(3)
C2 C1 C8 N1 -157.08(19)
C5 C1 C8 N1 84.8(3)
C8 N1 C9 C10 -178.9(3)
C12 N1 C9 C10 0.7(5)
N1 C9 C10 C11 0.9(5)
C9 C10 C11 C12 -2.2(5)
C10 C11 C12 N1 2.6(4)
C9 N1 C12 C11 -2.1(4)
C8 N1 C12 C11 177.6(3)
C1 C2 C13 C18 36.2(3)
C3 C2 C13 C18 -85.5(3)
C1 C2 C13 C14 -146.4(2)
C3 C2 C13 C14 91.9(3)
C18 C13 C14 C15 0.6(5)
C2 C13 C14 C15 -176.9(3)
C13 C14 C15 C16 -1.8(7)
C14 C15 C16 C17 1.0(8)
C15 C16 C17 C18 1.0(8)
C14 C13 C18 C17 1.4(5)
C2 C13 C18 C17 178.9(3)
C16 C17 C18 C13 -2.3(7)
C20 O3 C19 O2 -1.0(3)
C20 O3 C19 C3 177.50(19)
C21 C3 C19 O2 -123.2(2)
C4 C3 C19 O2 115.4(2)
C2 C3 C19 O2 0.0(3)
C21 C3 C19 O3 58.3(2)
C4 C3 C19 O3 -63.1(2)
C2 C3 C19 O3 -178.46(16)
C22 O5 C21 O4 -4.1(3)
C22 O5 C21 C3 172.5(2)
C19 C3 C21 O4 -150.9(2)
C4 C3 C21 O4 -29.5(3)
C2 C3 C21 O4 84.1(3)
C19 C3 C21 O5 32.4(2)
C4 C3 C21 O5 153.86(17)
C2 C3 C21 O5 -92.54(17)

loop_
_platon_squeeze_void_nr
_platon_squeeze_void_average_x
_platon_squeeze_void_average_y
_platon_squeeze_void_average_z
_platon_squeeze_void_volume
_platon_squeeze_void_count_electrons
_platon_squeeze_void_content
1 -0.050 0.250 0.500 405 101 ' '
2 -0.017 0.750 1.000 405 101 ' '
